data_4102995
loop_
_publ_author_name
'Gerald F. Manbeck'
'William W. Brennessel'
'Robert A. Stockland'
'Richard Eisenberg'

_publ_section_title
;
 Luminescent Au(I)/Cu(I) Alkynyl Clusters with an Ethynyl Steroid and
 Related Aliphatic Ligands: An Octanuclear Au4Cu4 Cluster and Luminescence
 Polymorphism in Au3Cu2 Clusters
;
_journal_name_full 'Journal of the American Chemical Society'
_journal_page_first 12307
_journal_page_last 12318
_journal_paper_doi 10.1021/ja103400e
_journal_volume 132
_journal_year 2010
_chemical_absolute_configuration ad
_chemical_formula_moiety 'C168 H216 Au4 Cu4 O16'
_chemical_formula_sum 'C168 H216 Au4 Cu4 O16'
_chemical_formula_weight 3533.43
_chemical_name_common 4
_chemical_name_systematic
; 
 ? 
;
_space_group_IT_number 92
_symmetry_cell_setting tetragonal
_symmetry_space_group_name_Hall 'P 4abw 2nw'
_symmetry_space_group_name_H-M 'P 41 21 2'
_atom_sites_solution_hydrogens geom
_atom_sites_solution_primary direct
_atom_sites_solution_secondary difmap
_audit_creation_method SHELXL-97
_cell_angle_alpha 90.00
_cell_angle_beta 90.00
_cell_angle_gamma 90.00
_cell_formula_units_Z 4
_cell_length_a 17.815(2)
_cell_length_b 17.815(2)
_cell_length_c 55.126(7)
_cell_measurement_reflns_used 3969
_cell_measurement_temperature 100.0(1)
_cell_measurement_theta_max 23.52
_cell_measurement_theta_min 2.19
_cell_volume 17496(4)
_computing_cell_refinement 'SAINT (Bruker, 2008)'
_computing_data_collection 'APEX2 (Bruker, 2009)'
_computing_data_reduction 'SAINT (Bruker, 2008)'
_computing_molecular_graphics 'SHELXTL (Sheldrick, 2008)'
_computing_publication_material 'SHELXTL (Sheldrick, 2008)'
_computing_structure_refinement 'SHELXL-97 (Sheldrick, 2008)'
_computing_structure_solution 'SIR97 (Altomare et al., 1999)'
_diffrn_ambient_temperature 100.0(1)
_diffrn_measured_fraction_theta_full 0.997
_diffrn_measured_fraction_theta_max 0.997
_diffrn_measurement_device_type 'Bruker SMART APEX II CCD Platform'
_diffrn_measurement_method 'area detector, \w scans per \f'
_diffrn_radiation_monochromator graphite
_diffrn_radiation_source 'fine-focus sealed tube'
_diffrn_radiation_type MoK\a
_diffrn_radiation_wavelength 0.71073
_diffrn_reflns_av_R_equivalents 0.1545
_diffrn_reflns_av_sigmaI/netI 0.1111
_diffrn_reflns_limit_h_max 20
_diffrn_reflns_limit_h_min -18
_diffrn_reflns_limit_k_max 21
_diffrn_reflns_limit_k_min -21
_diffrn_reflns_limit_l_max 65
_diffrn_reflns_limit_l_min -65
_diffrn_reflns_number 103563
_diffrn_reflns_theta_full 25.08
_diffrn_reflns_theta_max 25.08
_diffrn_reflns_theta_min 1.20
_diffrn_standards_number 0
_exptl_absorpt_coefficient_mu 3.871
_exptl_absorpt_correction_T_max 0.4615
_exptl_absorpt_correction_T_min 0.3704
_exptl_absorpt_correction_type multi-scan
_exptl_absorpt_process_details 'SADABS (Sheldrick, 2008)'
_exptl_crystal_colour colorless
_exptl_crystal_density_diffrn 1.341
_exptl_crystal_density_method 'not measured'
_exptl_crystal_description 'square bipyramid'
_exptl_crystal_F_000 7136
_exptl_crystal_size_max 0.28
_exptl_crystal_size_mid 0.20
_exptl_crystal_size_min 0.20
_refine_diff_density_max 1.195
_refine_diff_density_min -1.407
_refine_diff_density_rms 0.250
_refine_ls_abs_structure_details 'Flack H D (1983), 6741 Friedel pairs, Acta Cryst. A39, 876-881'
_refine_ls_abs_structure_Flack 0.000(14)
_refine_ls_extinction_method none
_refine_ls_goodness_of_fit_ref 0.980
_refine_ls_hydrogen_treatment constr
_refine_ls_matrix_type full
_refine_ls_number_parameters 876
_refine_ls_number_reflns 15483
_refine_ls_number_restraints 76
_refine_ls_restrained_S_all 0.980
_refine_ls_R_factor_all 0.1235
_refine_ls_R_factor_gt 0.0758
_refine_ls_shift/su_max 0.002
_refine_ls_shift/su_mean 0.000
_refine_ls_structure_factor_coef Fsqd
_refine_ls_weighting_details 'calc w=1/[\s^2^(Fo^2^)+(0.1072P)^2^+0.0000P] where P=(Fo^2^+2Fc^2^)/3'
_refine_ls_weighting_scheme calc
_refine_ls_wR_factor_gt 0.1809
_refine_ls_wR_factor_ref 0.2011
_reflns_number_gt 9241
_reflns_number_total 15483
_reflns_threshold_expression >2sigma(I)
_cod_data_source_file ja103400e_si_003_4.cif
_cod_data_source_block 4
_cod_database_code 4102995

loop_
_symmetry_equiv_pos_as_xyz
'x, y, z'
'-x, -y, z+1/2'
'-y+1/2, x+1/2, z+1/4'
'y+1/2, -x+1/2, z+3/4'
'-x+1/2, y+1/2, -z+1/4'
'x+1/2, -y+1/2, -z+3/4'
'y, x, -z'
'-y, -x, -z+1/2'

loop_
_atom_site_label
_atom_site_type_symbol
_atom_site_fract_x
_atom_site_fract_y
_atom_site_fract_z
_atom_site_U_iso_or_equiv
_atom_site_adp_type
_atom_site_occupancy
_atom_site_symmetry_multiplicity
_atom_site_calc_flag
_atom_site_refinement_flags
Au1 Au 0.78568(4) 0.21432(4) 0.7500 0.0468(2) Uani 1 2 d S
Au2 Au 0.63012(4) 0.36988(4) 0.7500 0.0692(3) Uani 1 2 d S
Au3 Au 0.51396(3) 0.48604(3) 0.7500 0.0577(3) Uani 1 2 d S
Au4 Au 0.36037(3) 0.63963(3) 0.7500 0.0564(3) Uani 1 2 d S
Cu1 Cu 0.66016(10) 0.24432(11) 0.78345(3) 0.0453(5) Uani 1 1 d .
Cu2 Cu 0.47087(11) 0.59688(11) 0.78737(3) 0.0471(5) Uani 1 1 d .
O1 O 0.6570(6) 0.1410(7) 0.83627(18) 0.059(3) Uani 1 1 d .
H1 H 0.6612 0.0940 0.8365 0.071 Uiso 1 1 calc R
O2 O 1.2564(12) 0.1114(11) 0.8192(5) 0.178(10) Uani 1 1 d .
O3 O 0.5349(7) 0.2387(8) 0.83287(19) 0.080(4) Uani 1 1 d .
H3 H 0.5704 0.2077 0.8321 0.096 Uiso 1 1 calc R
O4 O 0.1477(9) 0.5472(10) 0.7261(3) 0.114(5) Uani 1 1 d .
O5 O 0.5754(7) 0.5786(7) 0.84036(19) 0.073(3) Uani 1 1 d .
H5 H 0.5416 0.6115 0.8404 0.087 Uiso 1 1 calc R
O6 O 1.0056(7) 0.3513(12) 0.7284(3) 0.128(7) Uani 1 1 d .
O7 O 0.4596(7) 0.6901(8) 0.8414(2) 0.074(4) Uani 1 1 d .
H7 H 0.4675 0.7326 0.8353 0.088 Uiso 1 1 calc R
O8 O -0.1272(9) 0.7896(9) 0.7980(4) 0.132(7) Uani 1 1 d .
C1 C 0.7587(11) 0.1869(11) 0.7845(3) 0.075(6) Uani 1 1 d D
C2 C 0.7369(10) 0.1837(10) 0.8053(3) 0.062(5) Uani 1 1 d D
C3 C 0.5751(9) 0.3093(11) 0.7753(3) 0.067(5) Uani 1 1 d D
C4 C 0.5474(10) 0.2748(12) 0.7922(3) 0.075(6) Uani 1 1 d D
C5 C 0.5573(9) 0.5325(10) 0.7796(3) 0.064(5) Uani 1 1 d D
C6 C 0.5843(9) 0.5610(11) 0.7976(3) 0.065(5) Uani 1 1 d D
C7 C 0.3730(10) 0.6509(10) 0.7858(3) 0.059(5) Uani 1 1 d D
C8 C 0.3878(11) 0.6512(10) 0.8074(3) 0.071(6) Uani 1 1 d D
C9 C 0.7272(11) 0.1734(10) 0.8314(3) 0.058(5) Uani 1 1 d U
C10 C 0.7248(9) 0.2512(10) 0.8449(3) 0.064(5) Uani 1 1 d U
H10A H 0.7060 0.2913 0.8341 0.076 Uiso 1 1 calc R
H10B H 0.6924 0.2487 0.8595 0.076 Uiso 1 1 calc R
C11 C 0.8081(8) 0.2650(10) 0.8520(3) 0.056(4) Uani 1 1 d U
H11A H 0.8264 0.3130 0.8452 0.067 Uiso 1 1 calc R
H11B H 0.8140 0.2663 0.8699 0.067 Uiso 1 1 calc R
C12 C 0.8495(9) 0.2005(10) 0.8414(3) 0.050(4) Uani 1 1 d U
H12A H 0.8557 0.2128 0.8239 0.060 Uiso 1 1 calc R
C13 C 0.7956(10) 0.1354(11) 0.8421(3) 0.061(5) Uani 1 1 d U
C14 C 0.7778(11) 0.1121(9) 0.8687(3) 0.063(5) Uani 1 1 d U
H14A H 0.7540 0.1542 0.8772 0.095 Uiso 1 1 calc R
H14B H 0.8245 0.0985 0.8770 0.095 Uiso 1 1 calc R
H14C H 0.7437 0.0689 0.8687 0.095 Uiso 1 1 calc R
C15 C 0.8300(11) 0.0712(11) 0.8279(3) 0.069(5) Uani 1 1 d U
H15A H 0.8318 0.0848 0.8105 0.082 Uiso 1 1 calc R
H15B H 0.7979 0.0261 0.8296 0.082 Uiso 1 1 calc R
C16 C 0.9113(11) 0.0522(10) 0.8369(3) 0.070(6) Uani 1 1 d U
H16A H 0.9081 0.0297 0.8533 0.084 Uiso 1 1 calc R
H16B H 0.9336 0.0144 0.8259 0.084 Uiso 1 1 calc R
C17 C 0.9605(9) 0.1173(9) 0.8379(3) 0.049(4) Uani 1 1 d U
H17A H 0.9648 0.1334 0.8206 0.058 Uiso 1 1 calc R
C18 C 0.9278(9) 0.1873(10) 0.8508(3) 0.060(5) Uani 1 1 d U
H18A H 0.9233 0.1747 0.8685 0.072 Uiso 1 1 calc R
C19 C 0.9825(9) 0.2503(10) 0.8487(3) 0.057(5) Uani 1 1 d U
H19A H 0.9857 0.2646 0.8314 0.068 Uiso 1 1 calc R
H19B H 0.9616 0.2939 0.8576 0.068 Uiso 1 1 calc R
C20 C 1.0595(10) 0.2377(9) 0.8576(3) 0.061(4) Uani 1 1 d U
H20A H 1.0915 0.2816 0.8538 0.073 Uiso 1 1 calc R
H20B H 1.0592 0.2302 0.8754 0.073 Uiso 1 1 calc R
C21 C 1.0882(10) 0.1706(11) 0.8454(3) 0.065(5) Uani 1 1 d U
C22 C 1.0441(11) 0.0977(11) 0.8453(3) 0.071(5) Uani 1 1 d U
C23 C 1.0423(10) 0.0641(10) 0.8724(3) 0.076(6) Uani 1 1 d U
H23A H 1.0931 0.0644 0.8792 0.114 Uiso 1 1 calc R
H23B H 1.0233 0.0125 0.8720 0.114 Uiso 1 1 calc R
H23C H 1.0093 0.0949 0.8825 0.114 Uiso 1 1 calc R
C24 C 1.0738(11) 0.0385(11) 0.8270(4) 0.080(6) Uani 1 1 d U
H24A H 1.0465 -0.0094 0.8293 0.096 Uiso 1 1 calc R
H24B H 1.0647 0.0561 0.8102 0.096 Uiso 1 1 calc R
C25 C 1.1574(12) 0.0258(12) 0.8308(5) 0.098(7) Uani 1 1 d U
H25A H 1.1771 -0.0128 0.8196 0.117 Uiso 1 1 calc R
H25B H 1.1683 0.0105 0.8477 0.117 Uiso 1 1 calc R
C26 C 1.1903(17) 0.1032(16) 0.8252(6) 0.136(12) Uani 1 1 d U
C27 C 1.1623(11) 0.1674(12) 0.8375(4) 0.089(6) Uani 1 1 d U
H27A H 1.1946 0.2088 0.8403 0.107 Uiso 1 1 calc R
C28 C 0.4975(10) 0.2422(10) 0.8098(3) 0.057(5) Uani 1 1 d U
C29 C 0.4745(10) 0.1602(11) 0.8005(3) 0.065(5) Uani 1 1 d U
H29A H 0.5123 0.1405 0.7890 0.078 Uiso 1 1 calc R
H29B H 0.4701 0.1250 0.8143 0.078 Uiso 1 1 calc R
C30 C 0.3966(12) 0.1703(12) 0.7876(3) 0.082(6) Uani 1 1 d U
H30A H 0.3981 0.1501 0.7709 0.098 Uiso 1 1 calc R
H30B H 0.3564 0.1446 0.7968 0.098 Uiso 1 1 calc R
C31 C 0.3840(13) 0.2553(14) 0.7874(3) 0.093(6) Uani 1 1 d U
H31A H 0.4138 0.2750 0.7734 0.112 Uiso 1 1 calc R
C32 C 0.4268(11) 0.2826(13) 0.8111(3) 0.069(5) Uani 1 1 d U
C33 C 0.3792(10) 0.2523(10) 0.8335(3) 0.063(5) Uani 1 1 d U
H33A H 0.4033 0.2677 0.8487 0.094 Uiso 1 1 calc R
H33B H 0.3767 0.1974 0.8329 0.094 Uiso 1 1 calc R
H33C H 0.3283 0.2731 0.8328 0.094 Uiso 1 1 calc R
C34 C 0.4263(12) 0.3692(12) 0.8117(3) 0.074(6) Uani 1 1 d U
H34A H 0.4452 0.3859 0.8277 0.089 Uiso 1 1 calc R
H34B H 0.4618 0.3878 0.7993 0.089 Uiso 1 1 calc R
C35 C 0.3524(11) 0.4046(12) 0.8075(3) 0.073(6) Uani 1 1 d U
H35A H 0.3597 0.4594 0.8055 0.087 Uiso 1 1 calc R
H35B H 0.3206 0.3968 0.8220 0.087 Uiso 1 1 calc R
C36 C 0.3114(10) 0.3746(11) 0.7854(3) 0.064(5) Uani 1 1 d U
H36A H 0.3425 0.3892 0.7710 0.077 Uiso 1 1 calc R
C37 C 0.3068(10) 0.2889(11) 0.7849(3) 0.067(5) Uani 1 1 d U
H37A H 0.2744 0.2711 0.7985 0.080 Uiso 1 1 calc R
C38 C 0.2727(11) 0.2644(11) 0.7608(3) 0.076(5) Uani 1 1 d U
H38A H 0.3067 0.2793 0.7474 0.091 Uiso 1 1 calc R
H38B H 0.2684 0.2090 0.7605 0.091 Uiso 1 1 calc R
C39 C 0.1958(10) 0.2983(11) 0.7563(3) 0.075(5) Uani 1 1 d U
H39A H 0.1595 0.2774 0.7681 0.090 Uiso 1 1 calc R
H39B H 0.1786 0.2850 0.7398 0.090 Uiso 1 1 calc R
C40 C 0.1985(11) 0.3830(13) 0.7589(3) 0.075(5) Uani 1 1 d U
C41 C 0.2317(10) 0.4147(12) 0.7818(3) 0.069(5) Uani 1 1 d U
C42 C 0.1775(10) 0.3927(11) 0.8040(3) 0.074(5) Uani 1 1 d U
H42A H 0.1300 0.4199 0.8025 0.111 Uiso 1 1 calc R
H42B H 0.2018 0.4061 0.8194 0.111 Uiso 1 1 calc R
H42C H 0.1678 0.3385 0.8037 0.111 Uiso 1 1 calc R
C43 C 0.2423(11) 0.4975(10) 0.7801(3) 0.069(5) Uani 1 1 d U
H43A H 0.2891 0.5071 0.7709 0.082 Uiso 1 1 calc R
H43B H 0.2498 0.5173 0.7967 0.082 Uiso 1 1 calc R
C44 C 0.1786(11) 0.5424(12) 0.7681(5) 0.100(8) Uani 1 1 d U
H44A H 0.1321 0.5388 0.7778 0.119 Uiso 1 1 calc R
H44B H 0.1927 0.5960 0.7666 0.119 Uiso 1 1 calc R
C45 C 0.1667(14) 0.5089(15) 0.7434(5) 0.101(7) Uani 1 1 d U
C46 C 0.1735(12) 0.4320(14) 0.7405(4) 0.090(7) Uani 1 1 d U
H46A H 0.1605 0.4110 0.7252 0.108 Uiso 1 1 calc R
C47 C 0.6235(10) 0.5890(11) 0.8191(3) 0.065(5) Uani 1 1 d U
C48 C 0.6477(8) 0.6764(10) 0.8165(3) 0.066(5) Uani 1 1 d U
H48A H 0.6158 0.7030 0.8046 0.079 Uiso 1 1 calc R
H48B H 0.6452 0.7028 0.8323 0.079 Uiso 1 1 calc R
C49 C 0.7317(10) 0.6694(9) 0.8072(3) 0.057(4) Uani 1 1 d U
H49A H 0.7388 0.6977 0.7919 0.068 Uiso 1 1 calc R
H49B H 0.7673 0.6888 0.8195 0.068 Uiso 1 1 calc R
C50 C 0.7430(9) 0.5913(9) 0.8033(3) 0.048(4) Uani 1 1 d U
H50A H 0.7187 0.5808 0.7873 0.058 Uiso 1 1 calc R
C51 C 0.6935(8) 0.5484(10) 0.8222(2) 0.048(4) Uani 1 1 d U
C52 C 0.7289(9) 0.5614(9) 0.8483(2) 0.052(4) Uani 1 1 d U
H52A H 0.6975 0.5369 0.8605 0.078 Uiso 1 1 calc R
H52B H 0.7315 0.6153 0.8516 0.078 Uiso 1 1 calc R
H52C H 0.7796 0.5400 0.8487 0.078 Uiso 1 1 calc R
C53 C 0.6923(9) 0.4642(9) 0.8157(3) 0.050(4) Uani 1 1 d U
H53A H 0.6669 0.4574 0.7999 0.060 Uiso 1 1 calc R
H53B H 0.6634 0.4364 0.8281 0.060 Uiso 1 1 calc R
C54 C 0.7740(10) 0.4314(11) 0.8142(3) 0.071(5) Uani 1 1 d U
H54A H 0.7975 0.4343 0.8304 0.085 Uiso 1 1 calc R
H54B H 0.7712 0.3779 0.8095 0.085 Uiso 1 1 calc R
C55 C 0.8237(10) 0.4734(9) 0.7958(2) 0.052(4) Uani 1 1 d U
H55A H 0.7971 0.4677 0.7799 0.062 Uiso 1 1 calc R
C56 C 0.8240(9) 0.5598(10) 0.8007(3) 0.051(4) Uani 1 1 d U
H56A H 0.8512 0.5690 0.8163 0.061 Uiso 1 1 calc R
C57 C 0.8664(9) 0.6011(10) 0.7802(3) 0.061(5) Uani 1 1 d U
H57A H 0.8369 0.5980 0.7651 0.073 Uiso 1 1 calc R
H57B H 0.8718 0.6548 0.7846 0.073 Uiso 1 1 calc R
C58 C 0.9413(10) 0.5686(11) 0.7761(3) 0.069(5) Uani 1 1 d U
H58A H 0.9651 0.5946 0.7623 0.083 Uiso 1 1 calc R
H58B H 0.9727 0.5780 0.7906 0.083 Uiso 1 1 calc R
C59 C 0.9404(9) 0.4874(12) 0.7712(3) 0.069(5) Uani 1 1 d U
C60 C 0.9003(10) 0.4381(9) 0.7918(3) 0.054(4) Uani 1 1 d U
C61 C 0.9497(10) 0.4384(10) 0.8155(3) 0.068(5) Uani 1 1 d U
H61A H 0.9331 0.3979 0.8262 0.102 Uiso 1 1 calc R
H61B H 0.9441 0.4867 0.8238 0.102 Uiso 1 1 calc R
H61C H 1.0025 0.4307 0.8111 0.102 Uiso 1 1 calc R
C62 C 0.8901(10) 0.3610(12) 0.7825(4) 0.081(6) Uani 1 1 d U
H62A H 0.8511 0.3627 0.7697 0.097 Uiso 1 1 calc R
H62B H 0.8699 0.3301 0.7959 0.097 Uiso 1 1 calc R
C63 C 0.9587(10) 0.3195(12) 0.7720(4) 0.090(6) Uani 1 1 d U
H63A H 0.9461 0.2678 0.7668 0.107 Uiso 1 1 calc R
H63B H 1.0012 0.3181 0.7835 0.107 Uiso 1 1 calc R
C64 C 0.9748(13) 0.3716(14) 0.7500(4) 0.098(6) Uani 1 1 d U
C65 C 0.9755(9) 0.4518(13) 0.7522(4) 0.087(6) Uani 1 1 d U
H65A H 1.0007 0.4809 0.7403 0.104 Uiso 1 1 calc R
C66 C 0.3900(11) 0.6651(10) 0.8346(3) 0.062(5) Uani 1 1 d U
C67 C 0.3711(11) 0.5829(12) 0.8472(3) 0.079(6) Uani 1 1 d U
H67A H 0.3848 0.5416 0.8360 0.095 Uiso 1 1 calc R
H67B H 0.4002 0.5768 0.8624 0.095 Uiso 1 1 calc R
C68 C 0.2884(11) 0.5811(10) 0.8525(2) 0.062(4) Uani 1 1 d U
H68A H 0.2648 0.5358 0.8454 0.074 Uiso 1 1 calc R
H68B H 0.2789 0.5818 0.8702 0.074 Uiso 1 1 calc R
C69 C 0.2597(10) 0.6498(10) 0.8408(2) 0.059(5) Uani 1 1 d U
H69A H 0.2557 0.6366 0.8232 0.070 Uiso 1 1 calc R
C70 C 0.3242(10) 0.7099(9) 0.8420(3) 0.059(5) Uani 1 1 d U
C71 C 0.3346(10) 0.7334(11) 0.8690(3) 0.072(5) Uani 1 1 d U
H71A H 0.3746 0.7710 0.8701 0.108 Uiso 1 1 calc R
H71B H 0.3482 0.6893 0.8786 0.108 Uiso 1 1 calc R
H71C H 0.2876 0.7547 0.8751 0.108 Uiso 1 1 calc R
C72 C 0.2997(9) 0.7768(10) 0.8265(3) 0.056(4) Uani 1 1 d U
H72A H 0.3375 0.8172 0.8283 0.067 Uiso 1 1 calc R
H72B H 0.2995 0.7611 0.8093 0.067 Uiso 1 1 calc R
C73 C 0.2253(10) 0.8076(11) 0.8326(3) 0.071(5) Uani 1 1 d U
H73A H 0.2134 0.8492 0.8213 0.085 Uiso 1 1 calc R
H73B H 0.2266 0.8284 0.8492 0.085 Uiso 1 1 calc R
C74 C 0.1623(9) 0.7473(9) 0.8310(3) 0.051(4) Uani 1 1 d U
H74A H 0.1643 0.7277 0.8140 0.061 Uiso 1 1 calc R
C75 C 0.1821(9) 0.6795(9) 0.8475(3) 0.050(4) Uani 1 1 d U
H75A H 0.1838 0.6975 0.8647 0.060 Uiso 1 1 calc R
C76 C 0.1209(11) 0.6263(11) 0.8453(3) 0.071(5) Uani 1 1 d U
H76A H 0.1326 0.5829 0.8558 0.085 Uiso 1 1 calc R
H76B H 0.1204 0.6078 0.8284 0.085 Uiso 1 1 calc R
C77 C 0.0433(11) 0.6520(11) 0.8513(3) 0.073(5) Uani 1 1 d U
H77A H 0.0071 0.6107 0.8486 0.088 Uiso 1 1 calc R
H77B H 0.0406 0.6670 0.8686 0.088 Uiso 1 1 calc R
C78 C 0.0253(11) 0.7142(13) 0.8362(4) 0.074(5) Uani 1 1 d U
C79 C 0.0813(10) 0.7827(12) 0.8339(3) 0.067(5) Uani 1 1 d U
C80 C 0.0770(10) 0.8219(13) 0.8598(4) 0.103(9) Uani 1 1 d U
H80A H 0.1063 0.8685 0.8595 0.155 Uiso 1 1 calc R
H80B H 0.0975 0.7880 0.8721 0.155 Uiso 1 1 calc R
H80C H 0.0246 0.8334 0.8636 0.155 Uiso 1 1 calc R
C81 C 0.0604(10) 0.8308(11) 0.8136(3) 0.069(5) Uani 1 1 d U
H81A H 0.0943 0.8748 0.8138 0.083 Uiso 1 1 calc R
H81B H 0.0714 0.8027 0.7985 0.083 Uiso 1 1 calc R
C82 C -0.0156(12) 0.8588(13) 0.8117(3) 0.086(6) Uani 1 1 d U
H82A H -0.0224 0.8877 0.7965 0.103 Uiso 1 1 calc R
H82B H -0.0280 0.8915 0.8256 0.103 Uiso 1 1 calc R
C83 C -0.0655(14) 0.7873(14) 0.8116(5) 0.097(7) Uani 1 1 d U
C84 C -0.0413(16) 0.7192(14) 0.8247(5) 0.110(8) Uani 1 1 d U
H84A H -0.0739 0.6771 0.8250 0.132 Uiso 1 1 calc R

loop_
_atom_site_aniso_label
_atom_site_aniso_U_11
_atom_site_aniso_U_22
_atom_site_aniso_U_33
_atom_site_aniso_U_23
_atom_site_aniso_U_13
_atom_site_aniso_U_12
Au1 0.0586(3) 0.0586(3) 0.0232(4) -0.0018(3) -0.0018(3) -0.0130(4)
Au2 0.0802(5) 0.0802(5) 0.0471(6) 0.0250(5) 0.0250(5) 0.0117(6)
Au3 0.0642(4) 0.0642(4) 0.0447(5) -0.0148(4) -0.0148(4) 0.0164(5)
Au4 0.0653(4) 0.0653(4) 0.0385(5) -0.0015(4) -0.0015(4) 0.0107(5)
Cu1 0.0393(10) 0.0797(14) 0.0170(8) 0.0101(9) 0.0021(7) -0.0070(9)
Cu2 0.0467(12) 0.0587(12) 0.0358(10) -0.0092(9) -0.0071(9) 0.0059(9)
O1 0.069(8) 0.070(8) 0.038(6) 0.021(6) -0.005(6) -0.008(7)
O2 0.103(15) 0.116(16) 0.32(3) 0.012(18) 0.054(18) -0.009(12)
O3 0.073(9) 0.123(12) 0.043(7) 0.019(7) -0.007(6) -0.036(8)
O4 0.116(13) 0.130(14) 0.096(12) 0.018(11) -0.033(10) -0.004(11)
O5 0.075(9) 0.084(10) 0.058(7) -0.002(7) -0.004(7) 0.007(6)
O6 0.056(9) 0.219(19) 0.108(12) -0.078(13) -0.012(8) -0.016(10)
O7 0.084(10) 0.094(10) 0.044(7) -0.003(7) -0.011(7) 0.007(8)
O8 0.071(10) 0.079(11) 0.24(2) 0.036(13) -0.019(13) -0.018(9)
C1 0.081(14) 0.080(14) 0.066(12) -0.006(11) -0.027(11) -0.016(11)
C2 0.058(11) 0.075(13) 0.054(11) -0.011(10) -0.003(9) -0.028(10)
C3 0.051(11) 0.107(16) 0.043(10) 0.009(10) 0.014(9) -0.003(11)
C4 0.058(12) 0.125(18) 0.043(10) 0.016(11) 0.008(9) -0.007(12)
C5 0.054(11) 0.086(14) 0.052(10) -0.008(10) 0.003(9) 0.017(10)
C6 0.044(11) 0.100(15) 0.051(10) -0.016(10) 0.000(8) 0.004(10)
C7 0.076(12) 0.075(12) 0.026(8) -0.004(8) -0.006(8) 0.013(10)
C8 0.072(13) 0.067(13) 0.074(14) 0.010(10) -0.007(11) -0.003(10)
C9 0.074(13) 0.074(11) 0.025(8) 0.010(8) 0.004(8) -0.008(10)
C10 0.050(10) 0.087(12) 0.054(10) 0.023(9) 0.002(8) -0.001(10)
C11 0.045(9) 0.091(13) 0.031(8) 0.009(8) -0.012(7) 0.002(8)
C12 0.056(10) 0.060(10) 0.034(8) 0.012(8) -0.009(8) 0.006(8)
C13 0.045(10) 0.096(14) 0.042(9) 0.029(10) -0.013(8) -0.017(10)
C14 0.085(13) 0.061(11) 0.043(9) 0.017(8) -0.014(9) -0.025(10)
C15 0.082(13) 0.063(12) 0.061(12) 0.008(10) -0.006(10) 0.016(11)
C16 0.093(13) 0.046(10) 0.072(12) 0.018(9) -0.036(11) -0.024(9)
C17 0.059(11) 0.059(10) 0.028(8) 0.003(7) 0.004(8) -0.011(8)
C18 0.061(11) 0.075(12) 0.043(9) 0.008(8) -0.016(9) 0.013(8)
C19 0.043(9) 0.079(12) 0.049(10) 0.021(9) -0.006(8) 0.001(9)
C20 0.069(11) 0.057(11) 0.058(11) 0.009(9) -0.017(9) 0.001(9)
C21 0.058(12) 0.077(12) 0.060(11) 0.008(10) 0.011(9) -0.010(9)
C22 0.082(14) 0.067(12) 0.062(11) 0.013(10) -0.003(11) 0.006(10)
C23 0.067(12) 0.091(14) 0.068(11) 0.051(11) -0.023(10) 0.000(11)
C24 0.077(12) 0.078(14) 0.086(14) 0.002(11) 0.026(11) 0.023(11)
C25 0.093(14) 0.076(13) 0.12(2) -0.018(14) 0.034(15) 0.006(12)
C26 0.11(2) 0.109(17) 0.19(3) -0.020(19) 0.09(2) -0.017(17)
C27 0.055(13) 0.073(14) 0.139(18) -0.018(13) 0.032(13) -0.029(10)
C28 0.066(12) 0.083(11) 0.023(8) 0.022(8) -0.022(8) -0.020(10)
C29 0.051(10) 0.083(12) 0.061(11) -0.006(10) -0.022(9) 0.015(10)
C30 0.092(14) 0.098(13) 0.056(12) -0.003(12) -0.014(11) -0.009(13)
C31 0.104(18) 0.130(15) 0.047(11) 0.027(13) -0.003(11) -0.006(15)
C32 0.066(13) 0.110(18) 0.031(8) 0.012(10) -0.004(8) 0.013(11)
C33 0.067(12) 0.080(13) 0.041(9) 0.017(9) 0.006(8) -0.006(10)
C34 0.080(14) 0.098(17) 0.044(11) -0.005(11) -0.001(10) 0.011(12)
C35 0.078(13) 0.100(16) 0.040(10) -0.005(10) 0.003(9) -0.002(11)
C36 0.065(12) 0.094(12) 0.035(8) 0.014(9) 0.010(8) -0.011(10)
C37 0.058(12) 0.103(13) 0.040(8) 0.006(10) -0.005(8) 0.009(11)
C38 0.082(13) 0.088(15) 0.056(10) -0.030(10) 0.003(10) -0.012(10)
C39 0.077(12) 0.099(13) 0.050(11) -0.013(10) -0.015(9) -0.017(11)
C40 0.064(13) 0.110(13) 0.052(10) 0.002(11) -0.006(9) 0.011(12)
C41 0.050(11) 0.095(15) 0.060(11) -0.018(11) 0.000(8) 0.005(10)
C42 0.059(12) 0.084(14) 0.080(13) -0.026(11) 0.003(10) -0.014(11)
C43 0.075(12) 0.064(13) 0.067(13) 0.008(10) -0.011(10) -0.007(10)
C44 0.065(14) 0.085(16) 0.15(2) -0.029(15) -0.029(14) 0.011(11)
C45 0.100(17) 0.096(15) 0.108(18) 0.014(14) -0.022(16) -0.003(15)
C46 0.086(15) 0.104(15) 0.080(15) 0.004(14) 0.004(12) -0.008(14)
C47 0.057(11) 0.115(14) 0.024(8) 0.009(9) -0.013(8) -0.008(11)
C48 0.040(9) 0.097(13) 0.061(11) -0.023(10) -0.002(8) -0.006(10)
C49 0.076(11) 0.054(10) 0.039(9) -0.014(8) 0.015(8) 0.009(9)
C50 0.048(10) 0.053(9) 0.043(9) -0.009(8) -0.015(7) -0.011(8)
C51 0.036(9) 0.083(13) 0.025(7) 0.004(8) -0.001(6) 0.003(8)
C52 0.071(12) 0.064(11) 0.022(7) 0.005(7) 0.006(7) -0.004(9)
C53 0.058(10) 0.057(11) 0.035(8) -0.005(8) -0.014(8) -0.017(8)
C54 0.076(12) 0.086(14) 0.050(10) 0.002(10) -0.013(9) -0.009(10)
C55 0.074(12) 0.060(10) 0.022(7) -0.007(7) -0.005(7) -0.007(9)
C56 0.066(11) 0.064(10) 0.023(7) 0.002(7) -0.007(7) 0.011(9)
C57 0.045(9) 0.067(12) 0.072(12) 0.020(10) -0.006(9) 0.009(9)
C58 0.056(11) 0.097(13) 0.055(11) 0.008(11) 0.009(9) 0.002(11)
C59 0.040(10) 0.106(13) 0.060(11) -0.021(10) 0.015(9) 0.005(10)
C60 0.060(11) 0.048(10) 0.053(10) 0.000(8) -0.021(8) -0.005(9)
C61 0.075(13) 0.088(14) 0.042(9) -0.010(9) -0.017(9) -0.016(11)
C62 0.044(10) 0.127(19) 0.073(14) -0.021(13) 0.002(10) 0.014(11)
C63 0.051(12) 0.099(16) 0.118(17) -0.046(12) -0.014(12) 0.016(11)
C64 0.113(13) 0.127(13) 0.055(9) -0.054(11) -0.025(11) 0.010(12)
C65 0.032(9) 0.154(16) 0.074(13) 0.026(15) -0.005(11) -0.005(11)
C66 0.064(12) 0.064(11) 0.056(11) -0.018(9) -0.007(10) -0.001(10)
C67 0.095(13) 0.104(15) 0.038(10) 0.021(10) -0.018(10) 0.014(12)
C68 0.089(12) 0.078(12) 0.018(7) 0.008(8) 0.001(9) 0.001(10)
C69 0.078(13) 0.084(12) 0.014(7) 0.007(7) -0.004(8) -0.017(10)
C70 0.086(13) 0.033(9) 0.059(10) -0.009(8) -0.009(9) -0.007(9)
C71 0.077(13) 0.072(13) 0.068(11) -0.018(10) 0.007(10) -0.013(10)
C72 0.052(10) 0.084(13) 0.030(8) -0.012(9) 0.009(7) -0.022(9)
C73 0.067(11) 0.100(15) 0.045(9) -0.017(10) 0.023(9) -0.019(10)
C74 0.067(11) 0.043(9) 0.043(9) -0.015(7) 0.005(8) 0.006(8)
C75 0.052(11) 0.067(11) 0.030(8) 0.010(8) -0.010(7) -0.017(8)
C76 0.083(12) 0.094(15) 0.035(10) 0.022(10) 0.002(9) -0.017(11)
C77 0.076(12) 0.091(14) 0.054(11) -0.003(10) 0.006(10) -0.035(11)
C78 0.055(12) 0.097(15) 0.071(13) -0.017(11) 0.020(11) -0.008(11)
C79 0.046(11) 0.106(16) 0.050(10) -0.002(11) 0.029(9) -0.021(10)
C80 0.049(12) 0.15(2) 0.112(17) -0.070(16) 0.023(12) -0.033(13)
C81 0.064(11) 0.076(13) 0.067(13) -0.028(11) 0.032(10) -0.008(10)
C82 0.098(14) 0.110(17) 0.049(11) -0.038(11) -0.016(11) 0.004(12)
C83 0.073(16) 0.094(15) 0.12(2) -0.008(14) 0.005(15) 0.022(12)
C84 0.12(2) 0.078(16) 0.13(2) 0.004(15) 0.004(18) 0.009(16)

loop_
_atom_type_symbol
_atom_type_description
_atom_type_scat_dispersion_real
_atom_type_scat_dispersion_imag
_atom_type_scat_source
C C 0.0033 0.0016 'International Tables Vol C Tables 4.2.6.8 and 6.1.1.4'
H H 0.0000 0.0000 'International Tables Vol C Tables 4.2.6.8 and 6.1.1.4'
O O 0.0106 0.0060 'International Tables Vol C Tables 4.2.6.8 and 6.1.1.4'
Cu Cu 0.3201 1.2651 'International Tables Vol C Tables 4.2.6.8 and 6.1.1.4'
Au Au -2.0133 8.8022 'International Tables Vol C Tables 4.2.6.8 and 6.1.1.4'

loop_
_geom_angle_atom_site_label_1
_geom_angle_atom_site_label_2
_geom_angle_atom_site_label_3
_geom_angle
_geom_angle_site_symmetry_1
_geom_angle_site_symmetry_3
C1 Au1 C1 179.7(13) . 8_666
C1 Au1 Cu1 136.8(6) . 8_666
C1 Au1 Cu1 43.5(6) 8_666 8_666
C1 Au1 Cu1 43.5(6) . .
C1 Au1 Cu1 136.8(6) 8_666 .
Cu1 Au1 Cu1 96.68(8) 8_666 .
C3 Au2 C3 176.0(10) 8_666 .
C3 Au2 Au3 92.0(5) 8_666 .
C3 Au2 Au3 92.0(5) . .
C3 Au2 Cu1 41.4(5) 8_666 8_666
C3 Au2 Cu1 134.7(5) . 8_666
Au3 Au2 Cu1 131.67(4) . 8_666
C3 Au2 Cu1 134.7(5) 8_666 .
C3 Au2 Cu1 41.4(5) . .
Au3 Au2 Cu1 131.67(4) . .
Cu1 Au2 Cu1 96.66(7) 8_666 .
C5 Au3 C5 177.7(10) 8_666 .
C5 Au3 Au2 91.1(5) 8_666 .
C5 Au3 Au2 91.1(5) . .
C5 Au3 Cu2 41.4(5) 8_666 8_666
C5 Au3 Cu2 136.4(5) . 8_666
Au2 Au3 Cu2 131.01(4) . 8_666
C5 Au3 Cu2 136.4(5) 8_666 .
C5 Au3 Cu2 41.4(5) . .
Au2 Au3 Cu2 131.01(4) . .
Cu2 Au3 Cu2 97.98(8) 8_666 .
C7 Au4 C7 178.9(10) . 8_666
C7 Au4 Cu2 42.3(5) . .
C7 Au4 Cu2 136.7(5) 8_666 .
C7 Au4 Cu2 136.7(5) . 8_666
C7 Au4 Cu2 42.3(5) 8_666 8_666
Cu2 Au4 Cu2 98.23(8) . 8_666
C3 Cu1 C1 166.3(7) . .
C3 Cu1 C2 158.7(6) . .
C1 Cu1 C2 33.9(4) . .
C3 Cu1 C4 34.3(4) . .
C1 Cu1 C4 159.1(7) . .
C2 Cu1 C4 127.5(7) . .
C3 Cu1 Au1 123.3(4) . .
C1 Cu1 Au1 43.2(5) . .
C2 Cu1 Au1 76.9(5) . .
C4 Cu1 Au1 154.2(4) . .
C3 Cu1 Au2 42.9(5) . .
C1 Cu1 Au2 123.8(5) . .
C2 Cu1 Au2 149.3(5) . .
C4 Cu1 Au2 77.1(5) . .
Au1 Cu1 Au2 83.33(5) . .
C5 Cu2 C7 163.1(7) . .
C5 Cu2 C8 160.4(6) . .
C7 Cu2 C8 34.6(4) . .
C5 Cu2 C6 33.3(4) . .
C7 Cu2 C6 163.3(6) . .
C8 Cu2 C6 130.9(6) . .
C5 Cu2 Au4 121.4(5) . .
C7 Cu2 Au4 42.4(4) . .
C8 Cu2 Au4 77.0(4) . .
C6 Cu2 Au4 150.4(4) . .
C5 Cu2 Au3 41.8(5) . .
C7 Cu2 Au3 121.4(4) . .
C8 Cu2 Au3 149.8(5) . .
C6 Cu2 Au3 75.2(4) . .
Au4 Cu2 Au3 81.89(5) . .
C9 O1 H1 109.5 . .
C28 O3 H3 109.5 . .
C47 O5 H5 109.5 . .
C66 O7 H7 109.5 . .
C2 C1 Cu1 76.9(14) . .
C2 C1 Au1 167.8(19) . .
Cu1 C1 Au1 93.3(8) . .
C1 C2 C9 167(2) . .
C1 C2 Cu1 69.1(14) . .
C9 C2 Cu1 123.2(13) . .
C4 C3 Cu1 80.8(13) . .
C4 C3 Au2 173.5(17) . .
Cu1 C3 Au2 95.7(7) . .
C3 C4 C28 165.6(19) . .
C3 C4 Cu1 64.9(11) . .
C28 C4 Cu1 129.1(14) . .
C6 C5 Cu2 83.6(12) . .
C6 C5 Au3 179.5(17) . .
Cu2 C5 Au3 96.8(7) . .
C5 C6 C47 173.7(19) . .
C5 C6 Cu2 63.0(11) . .
C47 C6 Cu2 123.2(12) . .
C8 C7 Cu2 76.8(13) . .
C8 C7 Au4 171.9(16) . .
Cu2 C7 Au4 95.3(6) . .
C7 C8 C66 166(2) . .
C7 C8 Cu2 68.6(12) . .
C66 C8 Cu2 125.4(13) . .
O1 C9 C2 110.2(14) . .
O1 C9 C13 117.3(13) . .
C2 C9 C13 110.2(15) . .
O1 C9 C10 104.3(14) . .
C2 C9 C10 111.0(14) . .
C13 C9 C10 103.4(14) . .
C11 C10 C9 103.4(14) . .
C11 C10 H10A 111.1 . .
C9 C10 H10A 111.1 . .
C11 C10 H10B 111.1 . .
C9 C10 H10B 111.1 . .
H10A C10 H10B 109.1 . .
C12 C11 C10 104.7(14) . .
C12 C11 H11A 110.8 . .
C10 C11 H11A 110.8 . .
C12 C11 H11B 110.8 . .
C10 C11 H11B 110.8 . .
H11A C11 H11B 108.9 . .
C11 C12 C13 105.6(15) . .
C11 C12 C18 116.5(14) . .
C13 C12 C18 117.5(15) . .
C11 C12 H12A 105.4 . .
C13 C12 H12A 105.4 . .
C18 C12 H12A 105.4 . .
C12 C13 C9 99.2(15) . .
C12 C13 C15 108.0(15) . .
C9 C13 C15 117.5(14) . .
C12 C13 C14 111.0(15) . .
C9 C13 C14 108.8(15) . .
C15 C13 C14 111.6(16) . .
C13 C14 H14A 109.5 . .
C13 C14 H14B 109.5 . .
H14A C14 H14B 109.5 . .
C13 C14 H14C 109.5 . .
H14A C14 H14C 109.5 . .
H14B C14 H14C 109.5 . .
C13 C15 C16 111.9(16) . .
C13 C15 H15A 109.2 . .
C16 C15 H15A 109.2 . .
C13 C15 H15B 109.2 . .
C16 C15 H15B 109.2 . .
H15A C15 H15B 107.9 . .
C17 C16 C15 113.4(16) . .
C17 C16 H16A 108.9 . .
C15 C16 H16A 108.9 . .
C17 C16 H16B 108.9 . .
C15 C16 H16B 108.9 . .
H16A C16 H16B 107.7 . .
C16 C17 C18 115.6(16) . .
C16 C17 C22 113.6(15) . .
C18 C17 C22 114.3(14) . .
C16 C17 H17A 103.8 . .
C18 C17 H17A 103.8 . .
C22 C17 H17A 103.8 . .
C19 C18 C12 117.5(14) . .
C19 C18 C17 108.9(14) . .
C12 C18 C17 108.4(14) . .
C19 C18 H18A 107.2 . .
C12 C18 H18A 107.2 . .
C17 C18 H18A 107.2 . .
C20 C19 C18 117.9(14) . .
C20 C19 H19A 107.8 . .
C18 C19 H19A 107.8 . .
C20 C19 H19B 107.8 . .
C18 C19 H19B 107.8 . .
H19A C19 H19B 107.2 . .
C21 C20 C19 107.3(15) . .
C21 C20 H20A 110.3 . .
C19 C20 H20A 110.3 . .
C21 C20 H20B 110.3 . .
C19 C20 H20B 110.3 . .
H20A C20 H20B 108.5 . .
C27 C21 C20 120.7(17) . .
C27 C21 C22 117.0(18) . .
C20 C21 C22 121.3(16) . .
C21 C22 C24 114.1(17) . .
C21 C22 C17 107.4(15) . .
C24 C22 C17 107.6(15) . .
C21 C22 C23 109.0(15) . .
C24 C22 C23 110.9(15) . .
C17 C22 C23 107.7(14) . .
C22 C23 H23A 109.5 . .
C22 C23 H23B 109.5 . .
H23A C23 H23B 109.5 . .
C22 C23 H23C 109.5 . .
H23A C23 H23C 109.5 . .
H23B C23 H23C 109.5 . .
C25 C24 C22 110.2(18) . .
C25 C24 H24A 109.6 . .
C22 C24 H24A 109.6 . .
C25 C24 H24B 109.6 . .
C22 C24 H24B 109.6 . .
H24A C24 H24B 108.1 . .
C24 C25 C26 102(2) . .
C24 C25 H25A 111.3 . .
C26 C25 H25A 111.3 . .
C24 C25 H25B 111.3 . .
C26 C25 H25B 111.3 . .
H25A C25 H25B 109.2 . .
O2 C26 C27 112(3) . .
O2 C26 C25 122(3) . .
C27 C26 C25 120(2) . .
C21 C27 C26 121(2) . .
C21 C27 H27A 119.4 . .
C26 C27 H27A 119.4 . .
C4 C28 O3 109.2(13) . .
C4 C28 C32 111.8(15) . .
O3 C28 C32 112.2(15) . .
C4 C28 C29 108.1(16) . .
O3 C28 C29 111.2(13) . .
C32 C28 C29 104.2(15) . .
C30 C29 C28 105.5(15) . .
C30 C29 H29A 110.6 . .
C28 C29 H29A 110.6 . .
C30 C29 H29B 110.6 . .
C28 C29 H29B 110.6 . .
H29A C29 H29B 108.8 . .
C31 C30 C29 104.3(17) . .
C31 C30 H30A 110.9 . .
C29 C30 H30A 110.9 . .
C31 C30 H30B 110.9 . .
C29 C30 H30B 110.9 . .
H30A C30 H30B 108.9 . .
C37 C31 C30 122(2) . .
C37 C31 C32 113.0(18) . .
C30 C31 C32 103.0(17) . .
C37 C31 H31A 106.0 . .
C30 C31 H31A 106.0 . .
C32 C31 H31A 106.0 . .
C28 C32 C34 120.1(18) . .
C28 C32 C31 102.8(16) . .
C34 C32 C31 108.7(16) . .
C28 C32 C33 109.5(15) . .
C34 C32 C33 108.7(16) . .
C31 C32 C33 106.3(16) . .
C32 C33 H33A 109.5 . .
C32 C33 H33B 109.5 . .
H33A C33 H33B 109.5 . .
C32 C33 H33C 109.5 . .
H33A C33 H33C 109.5 . .
H33B C33 H33C 109.5 . .
C35 C34 C32 115.3(18) . .
C35 C34 H34A 108.4 . .
C32 C34 H34A 108.4 . .
C35 C34 H34B 108.4 . .
C32 C34 H34B 108.4 . .
H34A C34 H34B 107.5 . .
C34 C35 C36 114.0(16) . .
C34 C35 H35A 108.8 . .
C36 C35 H35A 108.8 . .
C34 C35 H35B 108.8 . .
C36 C35 H35B 108.8 . .
H35A C35 H35B 107.7 . .
C35 C36 C37 113.1(15) . .
C35 C36 C41 111.6(16) . .
C37 C36 C41 113.4(15) . .
C35 C36 H36A 106.0 . .
C37 C36 H36A 106.0 . .
C41 C36 H36A 106.0 . .
C31 C37 C36 110.3(17) . .
C31 C37 C38 109.2(16) . .
C36 C37 C38 108.8(15) . .
C31 C37 H37A 109.5 . .
C36 C37 H37A 109.5 . .
C38 C37 H37A 109.5 . .
C39 C38 C37 112.8(15) . .
C39 C38 H38A 109.0 . .
C37 C38 H38A 109.0 . .
C39 C38 H38B 109.0 . .
C37 C38 H38B 109.0 . .
H38A C38 H38B 107.8 . .
C38 C39 C40 110.7(16) . .
C38 C39 H39A 109.5 . .
C40 C39 H39A 109.5 . .
C38 C39 H39B 109.5 . .
C40 C39 H39B 109.5 . .
H39A C39 H39B 108.1 . .
C46 C40 C41 120(2) . .
C46 C40 C39 122.6(18) . .
C41 C40 C39 117.7(17) . .
C43 C41 C40 111.5(17) . .
C43 C41 C36 109.7(16) . .
C40 C41 C36 106.5(15) . .
C43 C41 C42 111.5(16) . .
C40 C41 C42 108.2(15) . .
C36 C41 C42 109.2(15) . .
C41 C42 H42A 109.5 . .
C41 C42 H42B 109.5 . .
H42A C42 H42B 109.5 . .
C41 C42 H42C 109.5 . .
H42A C42 H42C 109.5 . .
H42B C42 H42C 109.5 . .
C41 C43 C44 116.7(16) . .
C41 C43 H43A 108.1 . .
C44 C43 H43A 108.1 . .
C41 C43 H43B 108.1 . .
C44 C43 H43B 108.1 . .
H43A C43 H43B 107.3 . .
C45 C44 C43 106.6(19) . .
C45 C44 H44A 110.4 . .
C43 C44 H44A 110.4 . .
C45 C44 H44B 110.4 . .
C43 C44 H44B 110.4 . .
H44A C44 H44B 108.6 . .
O4 C45 C46 119(3) . .
O4 C45 C44 122(2) . .
C46 C45 C44 119(2) . .
C45 C46 C40 124(2) . .
C45 C46 H46A 118.1 . .
C40 C46 H46A 118.1 . .
C51 C47 O5 110.2(13) . .
C51 C47 C6 109.5(15) . .
O5 C47 C6 109.0(14) . .
C51 C47 C48 105.1(14) . .
O5 C47 C48 110.4(14) . .
C6 C47 C48 112.4(14) . .
C49 C48 C47 101.8(13) . .
C49 C48 H48A 111.4 . .
C47 C48 H48A 111.4 . .
C49 C48 H48B 111.4 . .
C47 C48 H48B 111.4 . .
H48A C48 H48B 109.3 . .
C50 C49 C48 105.0(14) . .
C50 C49 H49A 110.7 . .
C48 C49 H49A 110.7 . .
C50 C49 H49B 110.7 . .
C48 C49 H49B 110.7 . .
H49A C49 H49B 108.8 . .
C49 C50 C56 119.9(14) . .
C49 C50 C51 107.4(14) . .
C56 C50 C51 114.1(13) . .
C49 C50 H50A 104.7 . .
C56 C50 H50A 104.7 . .
C51 C50 H50A 104.7 . .
C47 C51 C53 116.4(14) . .
C47 C51 C50 99.3(13) . .
C53 C51 C50 109.1(13) . .
C47 C51 C52 112.0(13) . .
C53 C51 C52 111.1(13) . .
C50 C51 C52 107.9(12) . .
C51 C52 H52A 109.5 . .
C51 C52 H52B 109.5 . .
H52A C52 H52B 109.5 . .
C51 C52 H52C 109.5 . .
H52A C52 H52C 109.5 . .
H52B C52 H52C 109.5 . .
C51 C53 C54 111.2(13) . .
C51 C53 H53A 109.4 . .
C54 C53 H53A 109.4 . .
C51 C53 H53B 109.4 . .
C54 C53 H53B 109.4 . .
H53A C53 H53B 108.0 . .
C55 C54 C53 112.8(14) . .
C55 C54 H54A 109.0 . .
C53 C54 H54A 109.0 . .
C55 C54 H54B 109.0 . .
C53 C54 H54B 109.0 . .
H54A C54 H54B 107.8 . .
C60 C55 C54 114.4(14) . .
C60 C55 C56 115.4(14) . .
C54 C55 C56 111.5(14) . .
C60 C55 H55A 104.7 . .
C54 C55 H55A 104.7 . .
C56 C55 H55A 104.7 . .
C57 C56 C50 110.5(13) . .
C57 C56 C55 110.1(13) . .
C50 C56 C55 111.6(14) . .
C57 C56 H56A 108.2 . .
C50 C56 H56A 108.2 . .
C55 C56 H56A 108.2 . .
C58 C57 C56 111.6(14) . .
C58 C57 H57A 109.3 . .
C56 C57 H57A 109.3 . .
C58 C57 H57B 109.3 . .
C56 C57 H57B 109.3 . .
H57A C57 H57B 108.0 . .
C59 C58 C57 113.9(16) . .
C59 C58 H58A 108.8 . .
C57 C58 H58A 108.8 . .
C59 C58 H58B 108.8 . .
C57 C58 H58B 108.8 . .
H58A C58 H58B 107.7 . .
C65 C59 C58 126.2(19) . .
C65 C59 C60 119.3(19) . .
C58 C59 C60 114.3(14) . .
C62 C60 C55 109.0(14) . .
C62 C60 C61 111.0(15) . .
C55 C60 C61 112.2(14) . .
C62 C60 C59 108.6(15) . .
C55 C60 C59 106.2(13) . .
C61 C60 C59 109.7(14) . .
C60 C61 H61A 109.5 . .
C60 C61 H61B 109.5 . .
H61A C61 H61B 109.5 . .
C60 C61 H61C 109.5 . .
H61A C61 H61C 109.5 . .
H61B C61 H61C 109.5 . .
C60 C62 C63 118.6(17) . .
C60 C62 H62A 107.7 . .
C63 C62 H62A 107.7 . .
C60 C62 H62B 107.7 . .
C63 C62 H62B 107.7 . .
H62A C62 H62B 107.1 . .
C62 C63 C64 98.8(18) . .
C62 C63 H63A 112.0 . .
C64 C63 H63A 112.0 . .
C62 C63 H63B 112.0 . .
C64 C63 H63B 112.0 . .
H63A C63 H63B 109.7 . .
O6 C64 C65 109(2) . .
O6 C64 C63 127(2) . .
C65 C64 C63 122.3(19) . .
C59 C65 C64 121(2) . .
C59 C65 H65A 119.4 . .
C64 C65 H65A 119.4 . .
O7 C66 C70 117.8(14) . .
O7 C66 C8 110.4(15) . .
C70 C66 C8 110.0(15) . .
O7 C66 C67 110.8(15) . .
C70 C66 C67 101.6(15) . .
C8 C66 C67 105.3(14) . .
C68 C67 C66 107.4(15) . .
C68 C67 H67A 110.2 . .
C66 C67 H67A 110.2 . .
C68 C67 H67B 110.2 . .
C66 C67 H67B 110.2 . .
H67A C67 H67B 108.5 . .
C69 C68 C67 103.8(15) . .
C69 C68 H68A 111.0 . .
C67 C68 H68A 111.0 . .
C69 C68 H68B 111.0 . .
C67 C68 H68B 111.0 . .
H68A C68 H68B 109.0 . .
C68 C69 C75 119.9(14) . .
C68 C69 C70 107.1(15) . .
C75 C69 C70 114.6(15) . .
C68 C69 H69A 104.6 . .
C75 C69 H69A 104.6 . .
C70 C69 H69A 104.6 . .
C66 C70 C72 119.5(15) . .
C66 C70 C71 108.5(15) . .
C72 C70 C71 111.0(13) . .
C66 C70 C69 101.6(14) . .
C72 C70 C69 107.4(14) . .
C71 C70 C69 108.1(14) . .
C70 C71 H71A 109.5 . .
C70 C71 H71B 109.5 . .
H71A C71 H71B 109.5 . .
C70 C71 H71C 109.5 . .
H71A C71 H71C 109.5 . .
H71B C71 H71C 109.5 . .
C73 C72 C70 114.8(14) . .
C73 C72 H72A 108.6 . .
C70 C72 H72A 108.6 . .
C73 C72 H72B 108.6 . .
C70 C72 H72B 108.6 . .
H72A C72 H72B 107.5 . .
C72 C73 C74 112.3(16) . .
C72 C73 H73A 109.2 . .
C74 C73 H73A 109.2 . .
C72 C73 H73B 109.2 . .
C74 C73 H73B 109.2 . .
H73A C73 H73B 107.9 . .
C75 C74 C73 109.8(15) . .
C75 C74 C79 117.2(14) . .
C73 C74 C79 112.1(14) . .
C75 C74 H74A 105.6 . .
C73 C74 H74A 105.6 . .
C79 C74 H74A 105.6 . .
C76 C75 C69 115.8(16) . .
C76 C75 C74 106.7(13) . .
C69 C75 C74 109.6(13) . .
C76 C75 H75A 108.2 . .
C69 C75 H75A 108.2 . .
C74 C75 H75A 108.2 . .
C75 C76 C77 118.6(18) . .
C75 C76 H76A 107.7 . .
C77 C76 H76A 107.7 . .
C75 C76 H76B 107.7 . .
C77 C76 H76B 107.7 . .
H76A C76 H76B 107.1 . .
C78 C77 C76 108.4(16) . .
C78 C77 H77A 110.0 . .
C76 C77 H77A 110.0 . .
C78 C77 H77B 110.0 . .
C76 C77 H77B 110.0 . .
H77A C77 H77B 108.4 . .
C84 C78 C77 122(2) . .
C84 C78 C79 118(2) . .
C77 C78 C79 120.3(19) . .
C81 C79 C78 110.6(17) . .
C81 C79 C80 114.8(18) . .
C78 C79 C80 103.8(14) . .
C81 C79 C74 112.8(13) . .
C78 C79 C74 106.0(16) . .
C80 C79 C74 108.2(15) . .
C79 C80 H80A 109.5 . .
C79 C80 H80B 109.5 . .
H80A C80 H80B 109.5 . .
C79 C80 H80C 109.5 . .
H80A C80 H80C 109.5 . .
H80B C80 H80C 109.5 . .
C82 C81 C79 119.8(16) . .
C82 C81 H81A 107.4 . .
C79 C81 H81A 107.4 . .
C82 C81 H81B 107.4 . .
C79 C81 H81B 107.4 . .
H81A C81 H81B 106.9 . .
C81 C82 C83 104.6(19) . .
C81 C82 H82A 110.8 . .
C83 C82 H82A 110.8 . .
C81 C82 H82B 110.8 . .
C83 C82 H82B 110.8 . .
H82A C82 H82B 108.9 . .
O8 C83 C84 123(2) . .
O8 C83 C82 117(2) . .
C84 C83 C82 120(2) . .
C78 C84 C83 123(3) . .
C78 C84 H84A 118.6 . .
C83 C84 H84A 118.6 . .

loop_
_geom_bond_atom_site_label_1
_geom_bond_atom_site_label_2
_geom_bond_distance
_geom_bond_site_symmetry_2
Au1 C1 2.019(18) .
Au1 C1 2.020(18) 8_666
Au1 Cu1 2.9473(18) 8_666
Au1 Cu1 2.9474(18) .
Au2 C3 2.016(16) 8_666
Au2 C3 2.016(16) .
Au2 Au3 2.9267(13) .
Au2 Cu1 2.948(2) 8_666
Au2 Cu1 2.948(2) .
Au3 C5 1.985(16) 8_666
Au3 C5 1.985(16) .
Au3 Cu2 2.9552(19) 8_666
Au3 Cu2 2.9552(19) .
Au4 C7 1.999(14) .
Au4 C7 1.999(14) 8_666
Au4 Cu2 2.9496(19) .
Au4 Cu2 2.9497(19) 8_666
Cu1 C3 1.959(18) .
Cu1 C1 2.03(2) .
Cu1 C2 2.118(19) .
Cu1 C4 2.136(18) .
Cu2 C5 1.967(16) .
Cu2 C7 1.992(17) .
Cu2 C8 2.084(19) .
Cu2 C6 2.193(16) .
O1 C9 1.403(19) .
O1 H1 0.8400 .
O2 C26 1.23(3) .
O3 C28 1.438(17) .
O3 H3 0.8400 .
O4 C45 1.22(2) .
O5 C47 1.463(19) .
O5 H5 0.8400 .
O6 C64 1.36(2) .
O7 C66 1.37(2) .
O7 H7 0.8400 .
O8 C83 1.33(3) .
C1 C2 1.214(13) .
C2 C9 1.46(2) .
C3 C4 1.221(13) .
C4 C28 1.44(2) .
C5 C6 1.213(13) .
C6 C47 1.47(2) .
C7 C8 1.216(13) .
C8 C66 1.52(2) .
C9 C13 1.51(2) .
C9 C10 1.58(2) .
C10 C11 1.55(2) .
C10 H10A 0.9900 .
C10 H10B 0.9900 .
C11 C12 1.49(2) .
C11 H11A 0.9900 .
C11 H11B 0.9900 .
C12 C13 1.51(2) .
C12 C18 1.51(2) .
C12 H12A 1.0000 .
C13 C15 1.52(3) .
C13 C14 1.56(2) .
C14 H14A 0.9800 .
C14 H14B 0.9800 .
C14 H14C 0.9800 .
C15 C16 1.57(2) .
C15 H15A 0.9900 .
C15 H15B 0.9900 .
C16 C17 1.45(2) .
C16 H16A 0.9900 .
C16 H16B 0.9900 .
C17 C18 1.55(2) .
C17 C22 1.58(2) .
C17 H17A 1.0000 .
C18 C19 1.49(2) .
C18 H18A 1.0000 .
C19 C20 1.47(2) .
C19 H19A 0.9900 .
C19 H19B 0.9900 .
C20 C21 1.46(2) .
C20 H20A 0.9900 .
C20 H20B 0.9900 .
C21 C27 1.39(2) .
C21 C22 1.52(3) .
C22 C24 1.55(3) .
C22 C23 1.61(2) .
C23 H23A 0.9800 .
C23 H23B 0.9800 .
C23 H23C 0.9800 .
C24 C25 1.52(3) .
C24 H24A 0.9900 .
C24 H24B 0.9900 .
C25 C26 1.53(3) .
C25 H25A 0.9900 .
C25 H25B 0.9900 .
C26 C27 1.42(3) .
C27 H27A 0.9500 .
C28 C32 1.45(2) .
C28 C29 1.60(2) .
C29 C30 1.57(2) .
C29 H29A 0.9900 .
C29 H29B 0.9900 .
C30 C31 1.53(3) .
C30 H30A 0.9900 .
C30 H30B 0.9900 .
C31 C37 1.51(3) .
C31 C32 1.59(3) .
C31 H31A 1.0000 .
C32 C34 1.54(3) .
C32 C33 1.59(2) .
C33 H33A 0.9800 .
C33 H33B 0.9800 .
C33 H33C 0.9800 .
C34 C35 1.48(2) .
C34 H34A 0.9900 .
C34 H34B 0.9900 .
C35 C36 1.52(2) .
C35 H35A 0.9900 .
C35 H35B 0.9900 .
C36 C37 1.53(2) .
C36 C41 1.60(2) .
C36 H36A 1.0000 .
C37 C38 1.53(2) .
C37 H37A 1.0000 .
C38 C39 1.52(2) .
C38 H38A 0.9900 .
C38 H38B 0.9900 .
C39 C40 1.52(3) .
C39 H39A 0.9900 .
C39 H39B 0.9900 .
C40 C46 1.41(3) .
C40 C41 1.51(3) .
C41 C43 1.49(2) .
C41 C42 1.61(3) .
C42 H42A 0.9800 .
C42 H42B 0.9800 .
C42 H42C 0.9800 .
C43 C44 1.54(3) .
C43 H43A 0.9900 .
C43 H43B 0.9900 .
C44 C45 1.50(3) .
C44 H44A 0.9900 .
C44 H44B 0.9900 .
C45 C46 1.38(3) .
C46 H46A 0.9500 .
C47 C51 1.45(2) .
C47 C48 1.62(3) .
C48 C49 1.59(2) .
C48 H48A 0.9900 .
C48 H48B 0.9900 .
C49 C50 1.42(2) .
C49 H49A 0.9900 .
C49 H49B 0.9900 .
C50 C56 1.55(2) .
C50 C51 1.56(2) .
C50 H50A 1.0000 .
C51 C53 1.54(2) .
C51 C52 1.584(19) .
C52 H52A 0.9800 .
C52 H52B 0.9800 .
C52 H52C 0.9800 .
C53 C54 1.57(2) .
C53 H53A 0.9900 .
C53 H53B 0.9900 .
C54 C55 1.54(2) .
C54 H54A 0.9900 .
C54 H54B 0.9900 .
C55 C60 1.52(2) .
C55 C56 1.56(2) .
C55 H55A 1.0000 .
C56 C57 1.55(2) .
C56 H56A 1.0000 .
C57 C58 1.47(2) .
C57 H57A 0.9900 .
C57 H57B 0.9900 .
C58 C59 1.47(3) .
C58 H58A 0.9900 .
C58 H58B 0.9900 .
C59 C65 1.37(3) .
C59 C60 1.60(2) .
C60 C62 1.48(2) .
C60 C61 1.57(2) .
C61 H61A 0.9800 .
C61 H61B 0.9800 .
C61 H61C 0.9800 .
C62 C63 1.54(2) .
C62 H62A 0.9900 .
C62 H62B 0.9900 .
C63 C64 1.55(3) .
C63 H63A 0.9900 .
C63 H63B 0.9900 .
C64 C65 1.43(3) .
C65 H65A 0.9500 .
C66 C70 1.48(2) .
C66 C67 1.66(3) .
C67 C68 1.50(3) .
C67 H67A 0.9900 .
C67 H67B 0.9900 .
C68 C69 1.47(2) .
C68 H68A 0.9900 .
C68 H68B 0.9900 .
C69 C75 1.52(2) .
C69 C70 1.57(2) .
C69 H69A 1.0000 .
C70 C72 1.53(2) .
C70 C71 1.55(2) .
C71 H71A 0.9800 .
C71 H71B 0.9800 .
C71 H71C 0.9800 .
C72 C73 1.47(2) .
C72 H72A 0.9900 .
C72 H72B 0.9900 .
C73 C74 1.56(2) .
C73 H73A 0.9900 .
C73 H73B 0.9900 .
C74 C75 1.55(2) .
C74 C79 1.58(2) .
C74 H74A 1.0000 .
C75 C76 1.45(2) .
C75 H75A 1.0000 .
C76 C77 1.49(3) .
C76 H76A 0.9900 .
C76 H76B 0.9900 .
C77 C78 1.42(3) .
C77 H77A 0.9900 .
C77 H77B 0.9900 .
C78 C84 1.35(3) .
C78 C79 1.58(3) .
C79 C81 1.46(3) .
C79 C80 1.59(2) .
C80 H80A 0.9800 .
C80 H80B 0.9800 .
C80 H80C 0.9800 .
C81 C82 1.45(3) .
C81 H81A 0.9900 .
C81 H81B 0.9900 .
C82 C83 1.55(3) .
C82 H82A 0.9900 .
C82 H82B 0.9900 .
C83 C84 1.48(3) .
C84 H84A 0.9500 .

loop_
_geom_hbond_atom_site_label_D
_geom_hbond_atom_site_label_H
_geom_hbond_atom_site_label_A
_geom_hbond_distance_DH
_geom_hbond_distance_HA
_geom_hbond_distance_DA
_geom_hbond_angle_DHA
O3 H3 O1 0.84 1.96 2.792(19) 169.8
O5 H5 O7 0.84 2.02 2.864(18) 178.4

loop_
_geom_torsion_atom_site_label_1
_geom_torsion_atom_site_label_2
_geom_torsion_atom_site_label_3
_geom_torsion_atom_site_label_4
_geom_torsion
_geom_torsion_site_symmetry_1
_geom_torsion_site_symmetry_4
C3 Au2 Au3 C5 81.1(8) 8_666 8_666
C3 Au2 Au3 C5 -98.9(8) . 8_666
Cu1 Au2 Au3 C5 67.9(5) 8_666 8_666
Cu1 Au2 Au3 C5 -112.1(5) . 8_666
C3 Au2 Au3 C5 -98.9(8) 8_666 .
C3 Au2 Au3 C5 81.1(8) . .
Cu1 Au2 Au3 C5 -112.1(5) 8_666 .
Cu1 Au2 Au3 C5 67.9(5) . .
C3 Au2 Au3 Cu2 68.8(5) 8_666 8_666
C3 Au2 Au3 Cu2 -111.2(5) . 8_666
Cu1 Au2 Au3 Cu2 55.63(7) 8_666 8_666
Cu1 Au2 Au3 Cu2 -124.37(7) . 8_666
C3 Au2 Au3 Cu2 -111.2(5) 8_666 .
C3 Au2 Au3 Cu2 68.8(5) . .
Cu1 Au2 Au3 Cu2 -124.37(7) 8_666 .
Cu1 Au2 Au3 Cu2 55.63(7) . .
C1 Au1 Cu1 C3 176.8(10) . .
C1 Au1 Cu1 C3 -3.3(10) 8_666 .
Cu1 Au1 Cu1 C3 16.3(7) 8_666 .
C1 Au1 Cu1 C1 179.9(4) 8_666 .
Cu1 Au1 Cu1 C1 -160.5(7) 8_666 .
C1 Au1 Cu1 C2 4.2(9) . .
C1 Au1 Cu1 C2 -175.9(9) 8_666 .
Cu1 Au1 Cu1 C2 -156.3(5) 8_666 .
C1 Au1 Cu1 C4 -158.7(15) . .
C1 Au1 Cu1 C4 21.2(15) 8_666 .
Cu1 Au1 Cu1 C4 40.7(13) 8_666 .
C1 Au1 Cu1 Au2 160.5(7) . .
C1 Au1 Cu1 Au2 -19.6(7) 8_666 .
Cu1 Au1 Cu1 Au2 0.0 8_666 .
C3 Au2 Cu1 C3 -178.6(4) 8_666 .
Au3 Au2 Cu1 C3 20.1(8) . .
Cu1 Au2 Cu1 C3 -159.9(8) 8_666 .
C3 Au2 Cu1 C1 -2.8(10) 8_666 .
C3 Au2 Cu1 C1 175.8(10) . .
Au3 Au2 Cu1 C1 -164.1(6) . .
Cu1 Au2 Cu1 C1 15.9(6) 8_666 .
C3 Au2 Cu1 C2 31.3(12) 8_666 .
C3 Au2 Cu1 C2 -150.1(12) . .
Au3 Au2 Cu1 C2 -130.0(9) . .
Cu1 Au2 Cu1 C2 50.0(9) 8_666 .
C3 Au2 Cu1 C4 178.3(9) 8_666 .
C3 Au2 Cu1 C4 -3.2(10) . .
Au3 Au2 Cu1 C4 16.9(6) . .
Cu1 Au2 Cu1 C4 -163.1(6) 8_666 .
C3 Au2 Cu1 Au1 -18.7(7) 8_666 .
C3 Au2 Cu1 Au1 159.9(8) . .
Au3 Au2 Cu1 Au1 180.0 . .
Cu1 Au2 Cu1 Au1 0.0 8_666 .
C7 Au4 Cu2 C5 173.7(10) . .
C7 Au4 Cu2 C5 -5.9(10) 8_666 .
Cu2 Au4 Cu2 C5 14.5(6) 8_666 .
C7 Au4 Cu2 C7 -179.6(4) 8_666 .
Cu2 Au4 Cu2 C7 -159.2(8) 8_666 .
C7 Au4 Cu2 C8 1.0(10) . .
C7 Au4 Cu2 C8 -178.6(10) 8_666 .
Cu2 Au4 Cu2 C8 -158.1(5) 8_666 .
C7 Au4 Cu2 C6 -161.5(13) . .
C7 Au4 Cu2 C6 18.9(13) 8_666 .
Cu2 Au4 Cu2 C6 39.4(10) 8_666 .
C7 Au4 Cu2 Au3 159.2(8) . .
C7 Au4 Cu2 Au3 -20.4(8) 8_666 .
Cu2 Au4 Cu2 Au3 0.0 8_666 .
C5 Au3 Cu2 C5 -179.2(3) 8_666 .
Au2 Au3 Cu2 C5 18.7(8) . .
Cu2 Au3 Cu2 C5 -161.3(8) 8_666 .
C5 Au3 Cu2 C7 -1.6(10) 8_666 .
C5 Au3 Cu2 C7 177.6(10) . .
Au2 Au3 Cu2 C7 -163.7(6) . .
Cu2 Au3 Cu2 C7 16.3(6) 8_666 .
C5 Au3 Cu2 C8 28.1(12) 8_666 .
C5 Au3 Cu2 C8 -152.7(13) . .
Au2 Au3 Cu2 C8 -133.9(9) . .
Cu2 Au3 Cu2 C8 46.1(9) 8_666 .
C5 Au3 Cu2 C6 -179.0(9) 8_666 .
C5 Au3 Cu2 C6 0.2(10) . .
Au2 Au3 Cu2 C6 18.9(5) . .
Cu2 Au3 Cu2 C6 -161.1(5) 8_666 .
C5 Au3 Cu2 Au4 -18.0(7) 8_666 .
C5 Au3 Cu2 Au4 161.3(8) . .
Au2 Au3 Cu2 Au4 180.0 . .
Cu2 Au3 Cu2 Au4 0.0 8_666 .
C3 Cu1 C1 C2 161(3) . .
C4 Cu1 C1 C2 -34(3) . .
Au1 Cu1 C1 C2 172.6(16) . .
Au2 Cu1 C1 C2 149.2(10) . .
C3 Cu1 C1 Au1 -11(4) . .
C2 Cu1 C1 Au1 -172.6(16) . .
C4 Cu1 C1 Au1 153.8(17) . .
Au2 Cu1 C1 Au1 -23.5(8) . .
C1 Au1 C1 C2 158(100) 8_666 .
Cu1 Au1 C1 C2 -7(8) 8_666 .
Cu1 Au1 C1 C2 -36(7) . .
C1 Au1 C1 Cu1 -166(100) 8_666 .
Cu1 Au1 C1 Cu1 28.9(10) 8_666 .
Cu1 C1 C2 C9 -170(9) . .
Au1 C1 C2 C9 -133(9) . .
Au1 C1 C2 Cu1 37(7) . .
C3 Cu1 C2 C1 -168.0(18) . .
C4 Cu1 C2 C1 165.6(12) . .
Au1 Cu1 C2 C1 -5.2(11) . .
Au2 Cu1 C2 C1 -56.5(17) . .
C3 Cu1 C2 C9 9(3) . .
C1 Cu1 C2 C9 177(2) . .
C4 Cu1 C2 C9 -17.0(18) . .
Au1 Cu1 C2 C9 172.3(15) . .
Au2 Cu1 C2 C9 120.9(13) . .
C1 Cu1 C3 C4 171(3) . .
C2 Cu1 C3 C4 -39(3) . .
Au1 Cu1 C3 C4 161.4(11) . .
Au2 Cu1 C3 C4 -174.5(17) . .
C1 Cu1 C3 Au2 -15(4) . .
C2 Cu1 C3 Au2 135.7(16) . .
C4 Cu1 C3 Au2 174.5(17) . .
Au1 Cu1 C3 Au2 -24.1(10) . .
C3 Au2 C3 C4 72(15) 8_666 .
Au3 Au2 C3 C4 -108(15) . .
Cu1 Au2 C3 C4 86(15) 8_666 .
Cu1 Au2 C3 C4 57(15) . .
C3 Au2 C3 Cu1 14.9(6) 8_666 .
Au3 Au2 C3 Cu1 -165.1(6) . .
Cu1 Au2 C3 Cu1 28.7(11) 8_666 .
Cu1 C3 C4 C28 -166(9) . .
Au2 C3 C4 C28 136(12) . .
Au2 C3 C4 Cu1 -58(15) . .
C1 Cu1 C4 C3 -173.8(18) . .
C2 Cu1 C4 C3 163.3(12) . .
Au1 Cu1 C4 C3 -38(2) . .
Au2 Cu1 C4 C3 3.9(12) . .
C3 Cu1 C4 C28 176(3) . .
C1 Cu1 C4 C28 2(3) . .
C2 Cu1 C4 C28 -21(2) . .
Au1 Cu1 C4 C28 137.8(12) . .
Au2 Cu1 C4 C28 179.5(18) . .
C7 Cu2 C5 C6 173(2) . .
C8 Cu2 C5 C6 -44(3) . .
Au4 Cu2 C5 C6 157.8(11) . .
Au3 Cu2 C5 C6 179.7(17) . .
C7 Cu2 C5 Au3 -7(3) . .
C8 Cu2 C5 Au3 136.4(19) . .
C6 Cu2 C5 Au3 -179.7(17) . .
Au4 Cu2 C5 Au3 -21.9(9) . .
C5 Au3 C5 C6 -129(100) 8_666 .
Au2 Au3 C5 C6 51(100) . .
Cu2 Au3 C5 C6 -116(100) 8_666 .
Cu2 Au3 C5 C6 -143(100) . .
C5 Au3 C5 Cu2 13.9(6) 8_666 .
Au2 Au3 C5 Cu2 -166.0(6) . .
Cu2 Au3 C5 Cu2 27.5(11) 8_666 .
Cu2 C5 C6 C47 169(18) . .
Au3 C5 C6 C47 -48(100) . .
Au3 C5 C6 Cu2 143(100) . .
C7 Cu2 C6 C5 -172(2) . .
C8 Cu2 C6 C5 162.1(13) . .
Au4 Cu2 C6 C5 -40.7(19) . .
Au3 Cu2 C6 C5 -0.2(12) . .
C5 Cu2 C6 C47 -179(2) . .
C7 Cu2 C6 C47 9(3) . .
C8 Cu2 C6 C47 -16(2) . .
Au4 Cu2 C6 C47 140.7(11) . .
Au3 Cu2 C6 C47 -178.8(16) . .
C5 Cu2 C7 C8 159(2) . .
C6 Cu2 C7 C8 -35(3) . .
Au4 Cu2 C7 C8 178.3(17) . .
Au3 Cu2 C7 C8 153.9(11) . .
C5 Cu2 C7 Au4 -19(3) . .
C8 Cu2 C7 Au4 -178.3(17) . .
C6 Cu2 C7 Au4 147(2) . .
Au3 Cu2 C7 Au4 -24.4(9) . .
C7 Au4 C7 C8 3(12) 8_666 .
Cu2 Au4 C7 C8 -12(12) . .
Cu2 Au4 C7 C8 19(13) 8_666 .
C7 Au4 C7 Cu2 15.5(9) 8_666 .
Cu2 Au4 C7 Cu2 30.9(11) 8_666 .
Cu2 C7 C8 C66 170(8) . .
Au4 C7 C8 C66 -178(7) . .
Au4 C7 C8 Cu2 12(12) . .
C5 Cu2 C8 C7 -162(2) . .
C6 Cu2 C8 C7 167.5(12) . .
Au4 Cu2 C8 C7 -1.2(12) . .
Au3 Cu2 C8 C7 -48.2(18) . .
C5 Cu2 C8 C66 21(3) . .
C7 Cu2 C8 C66 -177(2) . .
C6 Cu2 C8 C66 -10(2) . .
Au4 Cu2 C8 C66 -178.2(16) . .
Au3 Cu2 C8 C66 134.8(12) . .
C1 C2 C9 O1 -136(8) . .
Cu1 C2 C9 O1 55.3(19) . .
C1 C2 C9 C13 -5(9) . .
Cu1 C2 C9 C13 -173.6(12) . .
C1 C2 C9 C10 109(9) . .
Cu1 C2 C9 C10 -59.7(19) . .
O1 C9 C10 C11 149.4(12) . .
C2 C9 C10 C11 -92.0(16) . .
C13 C9 C10 C11 26.1(16) . .
C9 C10 C11 C12 3.0(16) . .
C10 C11 C12 C13 -31.7(16) . .
C10 C11 C12 C18 -164.2(14) . .
C11 C12 C13 C9 48.0(15) . .
C18 C12 C13 C9 179.9(13) . .
C11 C12 C13 C15 171.0(12) . .
C18 C12 C13 C15 -57.1(19) . .
C11 C12 C13 C14 -66.3(18) . .
C18 C12 C13 C14 66(2) . .
O1 C9 C13 C12 -158.6(14) . .
C2 C9 C13 C12 74.2(18) . .
C10 C9 C13 C12 -44.5(16) . .
O1 C9 C13 C15 85.4(19) . .
C2 C9 C13 C15 -42(2) . .
C10 C9 C13 C15 -160.4(15) . .
O1 C9 C13 C14 -43(2) . .
C2 C9 C13 C14 -169.8(15) . .
C10 C9 C13 C14 71.6(17) . .
C12 C13 C15 C16 53.0(19) . .
C9 C13 C15 C16 164.0(15) . .
C14 C13 C15 C16 -69.3(19) . .
C13 C15 C16 C17 -52(2) . .
C15 C16 C17 C18 49(2) . .
C15 C16 C17 C22 -176.3(14) . .
C11 C12 C18 C19 -57(2) . .
C13 C12 C18 C19 176.3(16) . .
C11 C12 C18 C17 179.2(13) . .
C13 C12 C18 C17 52(2) . .
C16 C17 C18 C19 -176.0(14) . .
C22 C17 C18 C19 49.4(17) . .
C16 C17 C18 C12 -47.2(19) . .
C22 C17 C18 C12 178.2(13) . .
C12 C18 C19 C20 -179.3(15) . .
C17 C18 C19 C20 -56(2) . .
C18 C19 C20 C21 55(2) . .
C19 C20 C21 C27 140.3(19) . .
C19 C20 C21 C22 -52(2) . .
C27 C21 C22 C24 -24(2) . .
C20 C21 C22 C24 167.1(16) . .
C27 C21 C22 C17 -143.4(18) . .
C20 C21 C22 C17 48(2) . .
C27 C21 C22 C23 100(2) . .
C20 C21 C22 C23 -68(2) . .
C16 C17 C22 C21 179.8(15) . .
C18 C17 C22 C21 -44.7(19) . .
C16 C17 C22 C24 57(2) . .
C18 C17 C22 C24 -167.9(14) . .
C16 C17 C22 C23 -63(2) . .
C18 C17 C22 C23 72.5(18) . .
C21 C22 C24 C25 53(2) . .
C17 C22 C24 C25 171.6(16) . .
C23 C22 C24 C25 -71(2) . .
C22 C24 C25 C26 -63(2) . .
C24 C25 C26 O2 -158(3) . .
C24 C25 C26 C27 54(4) . .
C20 C21 C27 C26 -179(2) . .
C22 C21 C27 C26 13(3) . .
O2 C26 C27 C21 179(3) . .
C25 C26 C27 C21 -30(4) . .
C3 C4 C28 O3 -144(8) . .
Cu1 C4 C28 O3 52(2) . .
C3 C4 C28 C32 -20(9) . .
Cu1 C4 C28 C32 176.3(14) . .
C3 C4 C28 C29 94(9) . .
Cu1 C4 C28 C29 -69.5(18) . .
C4 C28 C29 C30 -96.9(17) . .
O3 C28 C29 C30 143.2(15) . .
C32 C28 C29 C30 22.1(18) . .
C28 C29 C30 C31 6(2) . .
C29 C30 C31 C37 -158.1(16) . .
C29 C30 C31 C32 -30(2) . .
C4 C28 C32 C34 -45(2) . .
O3 C28 C32 C34 78.4(18) . .
C29 C28 C32 C34 -161.2(14) . .
C4 C28 C32 C31 76(2) . .
O3 C28 C32 C31 -160.9(14) . .
C29 C28 C32 C31 -40.5(17) . .
C4 C28 C32 C33 -171.3(16) . .
O3 C28 C32 C33 -48(2) . .
C29 C28 C32 C33 72.1(17) . .
C37 C31 C32 C28 178.8(16) . .
C30 C31 C32 C28 45(2) . .
C37 C31 C32 C34 -53(2) . .
C30 C31 C32 C34 173.7(17) . .
C37 C31 C32 C33 64(2) . .
C30 C31 C32 C33 -70(2) . .
C28 C32 C34 C35 166.5(15) . .
C31 C32 C34 C35 49(2) . .
C33 C32 C34 C35 -66(2) . .
C32 C34 C35 C36 -49(2) . .
C34 C35 C36 C37 50(2) . .
C34 C35 C36 C41 179.7(17) . .
C30 C31 C37 C36 179.7(16) . .
C32 C31 C37 C36 56(2) . .
C30 C31 C37 C38 -61(2) . .
C32 C31 C37 C38 175.7(16) . .
C35 C36 C37 C31 -53.9(19) . .
C41 C36 C37 C31 177.8(14) . .
C35 C36 C37 C38 -173.7(14) . .
C41 C36 C37 C38 58.0(19) . .
C31 C37 C38 C39 -177.7(17) . .
C36 C37 C38 C39 -57(2) . .
C37 C38 C39 C40 53(2) . .
C38 C39 C40 C46 125.6(19) . .
C38 C39 C40 C41 -52(2) . .
C46 C40 C41 C43 -8(3) . .
C39 C40 C41 C43 170.5(16) . .
C46 C40 C41 C36 -127.3(19) . .
C39 C40 C41 C36 51(2) . .
C46 C40 C41 C42 115(2) . .
C39 C40 C41 C42 -67(2) . .
C35 C36 C41 C43 57(2) . .
C37 C36 C41 C43 -174.4(14) . .
C35 C36 C41 C40 177.4(17) . .
C37 C36 C41 C40 -54(2) . .
C35 C36 C41 C42 -66.0(19) . .
C37 C36 C41 C42 63.1(18) . .
C40 C41 C43 C44 42(2) . .
C36 C41 C43 C44 159.5(17) . .
C42 C41 C43 C44 -79(2) . .
C41 C43 C44 C45 -56(3) . .
C43 C44 C45 O4 -147(2) . .
C43 C44 C45 C46 37(3) . .
O4 C45 C46 C40 177(2) . .
C44 C45 C46 C40 -7(4) . .
C41 C40 C46 C45 -10(3) . .
C39 C40 C46 C45 172(2) . .
C5 C6 C47 C51 5(19) . .
Cu2 C6 C47 C51 173.7(12) . .
C5 C6 C47 O5 -115(18) . .
Cu2 C6 C47 O5 53(2) . .
C5 C6 C47 C48 122(18) . .
Cu2 C6 C47 C48 -69.9(18) . .
C51 C47 C48 C49 23.9(16) . .
O5 C47 C48 C49 142.8(13) . .
C6 C47 C48 C49 -95.2(16) . .
C47 C48 C49 C50 5.5(16) . .
C48 C49 C50 C56 -163.8(14) . .
C48 C49 C50 C51 -31.5(16) . .
O5 C47 C51 C53 83.3(17) . .
C6 C47 C51 C53 -37(2) . .
C48 C47 C51 C53 -157.7(13) . .
O5 C47 C51 C50 -159.9(13) . .
C6 C47 C51 C50 80.2(16) . .
C48 C47 C51 C50 -40.9(14) . .
O5 C47 C51 C52 -46.1(19) . .
C6 C47 C51 C52 -166.1(14) . .
C48 C47 C51 C52 72.9(16) . .
C49 C50 C51 C47 47.2(16) . .
C56 C50 C51 C47 -177.5(13) . .
C49 C50 C51 C53 169.4(13) . .
C56 C50 C51 C53 -55.2(16) . .
C49 C50 C51 C52 -69.7(17) . .
C56 C50 C51 C52 65.6(17) . .
C47 C51 C53 C54 167.2(13) . .
C50 C51 C53 C54 55.9(16) . .
C52 C51 C53 C54 -62.9(16) . .
C51 C53 C54 C55 -57.2(18) . .
C53 C54 C55 C60 -173.6(13) . .
C53 C54 C55 C56 53.2(18) . .
C49 C50 C56 C57 -55.4(19) . .
C51 C50 C56 C57 175.2(13) . .
C49 C50 C56 C55 -178.2(13) . .
C51 C50 C56 C55 52.4(17) . .
C60 C55 C56 C57 54.1(17) . .
C54 C55 C56 C57 -173.2(13) . .
C60 C55 C56 C50 177.1(13) . .
C54 C55 C56 C50 -50.2(17) . .
C50 C56 C57 C58 -175.7(15) . .
C55 C56 C57 C58 -52(2) . .
C56 C57 C58 C59 55(2) . .
C57 C58 C59 C65 129.7(19) . .
C57 C58 C59 C60 -56(2) . .
C54 C55 C60 C62 60.1(19) . .
C56 C55 C60 C62 -168.5(14) . .
C54 C55 C60 C61 -63.2(18) . .
C56 C55 C60 C61 68.1(17) . .
C54 C55 C60 C59 176.9(13) . .
C56 C55 C60 C59 -51.7(16) . .
C65 C59 C60 C62 -16(2) . .
C58 C59 C60 C62 169.1(16) . .
C65 C59 C60 C55 -133.3(16) . .
C58 C59 C60 C55 52.0(18) . .
C65 C59 C60 C61 105.2(18) . .
C58 C59 C60 C61 -69.5(19) . .
C55 C60 C62 C63 167.4(17) . .
C61 C60 C62 C63 -69(2) . .
C59 C60 C62 C63 52(2) . .
C60 C62 C63 C64 -64(2) . .
C62 C63 C64 O6 -150(2) . .
C62 C63 C64 C65 46(2) . .
C58 C59 C65 C64 176.0(18) . .
C60 C59 C65 C64 2(3) . .
O6 C64 C65 C59 173.1(16) . .
C63 C64 C65 C59 -20(3) . .
C7 C8 C66 O7 -124(8) . .
Cu2 C8 C66 O7 44(2) . .
C7 C8 C66 C70 7(9) . .
Cu2 C8 C66 C70 175.9(12) . .
C7 C8 C66 C67 116(8) . .
Cu2 C8 C66 C67 -75.4(18) . .
O7 C66 C67 C68 145.4(14) . .
C70 C66 C67 C68 19.5(18) . .
C8 C66 C67 C68 -95.2(17) . .
C66 C67 C68 C69 7.6(17) . .
C67 C68 C69 C75 -164.0(15) . .
C67 C68 C69 C70 -31.2(17) . .
O7 C66 C70 C72 85(2) . .
C8 C66 C70 C72 -43(2) . .
C67 C66 C70 C72 -154.1(14) . .
O7 C66 C70 C71 -44(2) . .
C8 C66 C70 C71 -171.4(15) . .
C67 C66 C70 C71 77.4(16) . .
O7 C66 C70 C69 -157.4(15) . .
C8 C66 C70 C69 75.0(17) . .
C67 C66 C70 C69 -36.3(15) . .
C68 C69 C70 C66 44.9(16) . .
C75 C69 C70 C66 -179.5(13) . .
C68 C69 C70 C72 171.1(12) . .
C75 C69 C70 C72 -53.3(17) . .
C68 C69 C70 C71 -69.1(17) . .
C75 C69 C70 C71 66.5(18) . .
C66 C70 C72 C73 167.8(15) . .
C71 C70 C72 C73 -64.8(18) . .
C69 C70 C72 C73 53.1(18) . .
C70 C72 C73 C74 -56.8(19) . .
C72 C73 C74 C75 55.7(18) . .
C72 C73 C74 C79 -172.1(13) . .
C68 C69 C75 C76 -53.7(19) . .
C70 C69 C75 C76 176.8(13) . .
C68 C69 C75 C74 -174.4(14) . .
C70 C69 C75 C74 56.1(17) . .
C73 C74 C75 C76 179.4(14) . .
C79 C74 C75 C76 49.9(19) . .
C73 C74 C75 C69 -54.6(16) . .
C79 C74 C75 C69 176.0(14) . .
C69 C75 C76 C77 -179.5(14) . .
C74 C75 C76 C77 -57.2(19) . .
C75 C76 C77 C78 58(2) . .
C76 C77 C78 C84 134(2) . .
C76 C77 C78 C79 -50(2) . .
C84 C78 C79 C81 -17(2) . .
C77 C78 C79 C81 166.9(16) . .
C84 C78 C79 C80 106(2) . .
C77 C78 C79 C80 -70(2) . .
C84 C78 C79 C74 -140.0(19) . .
C77 C78 C79 C74 44(2) . .
C75 C74 C79 C81 -163.9(15) . .
C73 C74 C79 C81 67.8(19) . .
C75 C74 C79 C78 -42.7(18) . .
C73 C74 C79 C78 -171.1(14) . .
C75 C74 C79 C80 68.1(19) . .
C73 C74 C79 C80 -60(2) . .
C78 C79 C81 C82 53(2) . .
C80 C79 C81 C82 -64(2) . .
C74 C79 C81 C82 171.1(16) . .
C79 C81 C82 C83 -57(2) . .
C81 C82 C83 O8 -145(2) . .
C81 C82 C83 C84 30(3) . .
C77 C78 C84 C83 171(2) . .
C79 C78 C84 C83 -4(3) . .
O8 C83 C84 C78 172(2) . .
C82 C83 C84 C78 -3(4) . .
